data_7230734
loop_
_publ_author_name
'Rizzato, Silvia'
'Moret, Massimo'
'Beghi, Fabio'
'Lo Presti, Leonardo'

_publ_section_title
;
 Crystallization and structural properties of a family of isotopological
 3D-networks: the case of a 4,4&#x2032;-bipy ligand--M2+ triflate system
;
_journal_issue 26
_journal_name_full CrystEngComm
_journal_page_first 3784
_journal_paper_doi 10.1039/C8CE00653A
_journal_volume 20
_journal_year 2018
_chemical_formula_moiety '(C12  H12  N2  O8  F6  S2  Fe1),(C10 H8 N2)'
_chemical_formula_sum 'C22 H20 F6 Fe N4 O8 S2'
_chemical_formula_weight 702.39
_space_group_IT_number 56
_space_group_name_Hall '-P 2ab 2ac'
_space_group_name_H-M_alt 'P c c n'
_symmetry_cell_setting orthorhombic
_symmetry_Int_Tables_number 56
_symmetry_space_group_name_Hall '-P 2ab 2ac'
_symmetry_space_group_name_H-M 'P c c n'
_atom_sites_solution_hydrogens geom
_atom_sites_solution_primary direct
_atom_sites_solution_secondary difmap
_audit_update_record
;
2018-03-29 deposited with the CCDC.
2018-05-25 downloaded from the CCDC.
;
_cell_angle_alpha 90
_cell_angle_beta 90
_cell_angle_gamma 90
_cell_formula_units_Z 4
_cell_length_a 7.852(3)
_cell_length_b 15.069(6)
_cell_length_c 23.107(10)
_cell_measurement_reflns_used 2824
_cell_measurement_temperature 293(2)
_cell_measurement_theta_max 21.4
_cell_measurement_theta_min 2.2
_cell_measurement_wavelength 0.71073
_cell_volume 2734.1(19)
_computing_molecular_graphics 'VESTA 3: K. Momma and F. Izumi, J. Appl. Crystallogr.(2011),44,127'
_computing_publication_material 'WinGX: Farrugia, L. J. (1999). J. Appl. Cryst. 32, 837-838'
_computing_structure_refinement 'SHELX: Sheldrick, G. M. (2008). Acta Cryst. A64, 112-122'
_computing_structure_solution 'SIR 2014: C. Giacovazzo et all., J. Appl. Cryst.(2015) 48, 306'
_diffrn_ambient_temperature 293(2)
_diffrn_detector CCD_plate
_diffrn_measured_fraction_theta_full 0.994
_diffrn_measured_fraction_theta_max 0.994
_diffrn_measurement_device 'Bruker smart apex ccd diffractometer'
_diffrn_measurement_method omega-scan
_diffrn_radiation_monochromator graphite
_diffrn_radiation_probe x-ray
_diffrn_radiation_type MoK\a
_diffrn_radiation_wavelength 0.71073
_diffrn_reflns_av_R_equivalents 0.0852
_diffrn_reflns_av_unetI/netI 0.041
_diffrn_reflns_Laue_measured_fraction_full 0.994
_diffrn_reflns_Laue_measured_fraction_max 0.994
_diffrn_reflns_limit_h_max 8
_diffrn_reflns_limit_h_min -8
_diffrn_reflns_limit_k_max 16
_diffrn_reflns_limit_k_min -16
_diffrn_reflns_limit_l_max 25
_diffrn_reflns_limit_l_min -25
_diffrn_reflns_number 21251
_diffrn_reflns_point_group_measured_fraction_full 0.994
_diffrn_reflns_point_group_measured_fraction_max 0.994
_diffrn_reflns_theta_full 23.26
_diffrn_reflns_theta_max 23.26
_diffrn_reflns_theta_min 2.22
_diffrn_standards_decay_% 0
_exptl_absorpt_coefficient_mu 0.8
_exptl_absorpt_correction_T_max 0.7454
_exptl_absorpt_correction_T_min 0.5585
_exptl_absorpt_correction_type empirical
_exptl_absorpt_process_details 'Sadabs 2.03 (Bruker AXS, 2002)'
_exptl_crystal_colour yellow
_exptl_crystal_density_diffrn 1.706
_exptl_crystal_density_method 'not measured'
_exptl_crystal_description prism
_exptl_crystal_F_000 1424
_exptl_crystal_size_max 0.62
_exptl_crystal_size_mid 0.32
_exptl_crystal_size_min 0.30
_refine_diff_density_max 1.02
_refine_diff_density_min -1.058
_refine_diff_density_rms 0.122
_refine_ls_extinction_method none
_refine_ls_goodness_of_fit_ref 1.034
_refine_ls_hydrogen_treatment refxyz
_refine_ls_matrix_type full
_refine_ls_number_constraints 0
_refine_ls_number_parameters 222
_refine_ls_number_reflns 1960
_refine_ls_number_restraints 40
_refine_ls_restrained_S_all 1.145
_refine_ls_R_factor_all 0.1032
_refine_ls_R_factor_gt 0.0804
_refine_ls_shift/su_max 0
_refine_ls_shift/su_mean 0
_refine_ls_structure_factor_coef Fsqd
_refine_ls_weighting_details 'w=1/[\s^2^(Fo^2^)+(0.1354P)^2^+16.8495P] where P=(Fo^2^+2Fc^2^)/3'
_refine_ls_weighting_scheme calc
_refine_ls_wR_factor_gt 0.2179
_refine_ls_wR_factor_ref 0.2479
_reflns_number_gt 1489
_reflns_number_total 1960
_reflns_threshold_expression 'I > 2\s(I)'
_cod_data_source_file c8ce00653a2.cif
_cod_data_source_block 4
_cod_depositor_comments 'Adding full bibliography for 7230729--7230734.cif.'
_cod_original_cell_volume 2734.2(19)
_cod_database_code 7230734

loop_
_symmetry_equiv_pos_as_xyz
'x, y, z'
'-x+1/2, -y+1/2, z'
'x+1/2, -y, -z+1/2'
'-x, y+1/2, -z+1/2'
'-x, -y, -z'
'x-1/2, y-1/2, -z'
'-x-1/2, y, z-1/2'
'x, -y-1/2, z-1/2'

loop_
_atom_site_label
_atom_site_type_symbol
_atom_site_fract_x
_atom_site_fract_y
_atom_site_fract_z
_atom_site_U_iso_or_equiv
_atom_site_adp_type
_atom_site_occupancy
_atom_site_site_symmetry_order
_atom_site_calc_flag
_atom_site_refinement_flags_posn
_atom_site_refinement_flags_adp
_atom_site_refinement_flags_occupancy
_atom_site_disorder_assembly
_atom_site_disorder_group
Fe Fe 0.75 0.25 0.38470(5) 0.0327(5) Uani 1 2 d S T P . .
O1W O 0.9336(7) 0.3488(3) 0.3873(2) 0.0455(13) Uani 1 1 d D . . . .
N1 N 0.75 0.25 0.4807(3) 0.0369(19) Uani 1 2 d S T P A .
C11 C 0.7852(12) 0.1779(5) 0.5113(3) 0.050(2) Uani 1 1 d . . . . .
C12 C 0.7854(12) 0.1747(5) 0.5704(3) 0.051(2) Uani 1 1 d . . . . .
C13 C 0.75 0.25 0.6026(4) 0.036(2) Uani 1 2 d S T P . .
N2 N 0.75 0.25 0.2879(3) 0.0367(19) Uani 1 2 d S T P A .
C21 C 0.8344(11) 0.3111(5) 0.2575(3) 0.0496(19) Uani 1 1 d . . . . .
C22 C 0.8365(11) 0.3131(5) 0.1982(3) 0.051(2) Uani 1 1 d . . . . .
C23 C 0.75 0.25 0.1665(4) 0.037(2) Uani 1 2 d S T P . .
N3 N 0.6258(9) 0.9771(4) 0.4143(3) 0.0560(18) Uani 1 1 d . . . . .
C31 C 0.6705(14) 0.9336(6) 0.4617(4) 0.067(3) Uani 1 1 d . . . . .
C32 C 0.7195(13) 0.8461(6) 0.4629(4) 0.066(3) Uani 1 1 d . . . . .
C33 C 0.7240(10) 0.7970(5) 0.4136(3) 0.0466(18) Uani 1 1 d . . . . .
C34 C 0.6765(15) 0.8407(6) 0.3639(4) 0.067(3) Uani 1 1 d . . . . .
C35 C 0.6286(15) 0.9286(6) 0.3665(4) 0.073(3) Uani 1 1 d . . . . .
S S 1.0834(3) 0.09829(15) 0.37879(9) 0.0587(7) Uani 1 1 d D . . . .
C1T C 1.1298(10) 0.0905(5) 0.3032(4) 0.067(2) Uani 1 1 d D U . . .
F1A F 1.1072(17) 0.1592(7) 0.2732(5) 0.089(4) Uiso 0.568(11) 1 d D . P A 1
F2A F 1.2837(14) 0.0589(9) 0.2922(6) 0.086(4) Uiso 0.568(11) 1 d D . P A 1
F3A F 1.0193(13) 0.0269(7) 0.2856(5) 0.087(4) Uiso 0.568(11) 1 d D . P A 1
F1B F 1.191(2) 0.1717(8) 0.2880(7) 0.089(5) Uiso 0.432(11) 1 d D . P A 2
F3B F 1.0047(16) 0.0846(10) 0.2650(6) 0.087(5) Uiso 0.432(11) 1 d D . P A 2
F2B F 1.245(2) 0.0277(11) 0.2931(8) 0.098(6) Uiso 0.432(11) 1 d D . P A 2
O1A O 0.9169(10) 0.1368(7) 0.3811(4) 0.038(3) Uiso 0.568(11) 1 d D . P A 1
O3A O 1.2052(14) 0.1687(7) 0.3936(5) 0.080(4) Uiso 0.568(11) 1 d D . P A 1
O2A O 1.1217(17) 0.0233(7) 0.4123(5) 0.089(4) Uiso 0.568(11) 1 d D . P A 1
O2B O 1.0161(18) 0.0073(6) 0.3795(7) 0.086(5) Uiso 0.432(11) 1 d D . P A 2
O3B O 1.2397(12) 0.1027(9) 0.4076(6) 0.068(5) Uiso 0.432(11) 1 d D . P A 2
O1B O 0.9566(15) 0.1623(8) 0.3874(6) 0.055(4) Uiso 0.432(11) 1 d D . P A 2
H11 H 0.811(11) 0.137(6) 0.498(4) 0.067 Uiso 1 1 d . U . . .
H12 H 0.799(12) 0.135(6) 0.585(4) 0.067 Uiso 1 1 d . U . . .
H21 H 0.906(10) 0.355(6) 0.281(4) 0.067 Uiso 1 1 d . U . . .
H22 H 0.894(11) 0.355(6) 0.185(4) 0.067 Uiso 1 1 d . U . . .
H31 H 0.656(11) 0.970(6) 0.487(4) 0.067 Uiso 1 1 d . U . . .
H32 H 0.752(10) 0.817(5) 0.496(4) 0.067 Uiso 1 1 d . U . . .
H34 H 0.593(11) 0.964(5) 0.334(4) 0.067 Uiso 1 1 d . U . . .
H35 H 0.662(10) 0.801(5) 0.327(4) 0.067 Uiso 1 1 d . U . . .
H1W H 1.030(9) 0.333(6) 0.396(4) 0.083 Uiso 1 1 d D U . . .
H2W H 0.914(13) 0.402(4) 0.391(4) 0.083 Uiso 1 1 d D U . . .

loop_
_atom_site_aniso_label
_atom_site_aniso_U_11
_atom_site_aniso_U_22
_atom_site_aniso_U_33
_atom_site_aniso_U_23
_atom_site_aniso_U_13
_atom_site_aniso_U_12
Fe 0.0397(9) 0.0289(8) 0.0296(8) 0 0 0.0030(6)
O1W 0.041(3) 0.039(3) 0.057(3) -0.003(2) -0.003(2) -0.001(2)
N1 0.048(5) 0.032(4) 0.031(4) 0 0 0.000(4)
C11 0.086(6) 0.031(4) 0.034(4) -0.006(3) 0.003(4) 0.016(4)
C12 0.085(6) 0.029(4) 0.039(4) 0.005(3) 0.000(4) 0.012(4)
C13 0.044(6) 0.029(5) 0.035(5) 0 0 -0.002(4)
N2 0.050(5) 0.025(4) 0.036(4) 0 0 0.006(4)
C21 0.068(5) 0.047(5) 0.033(4) -0.003(3) -0.005(4) -0.011(4)
C22 0.071(5) 0.041(4) 0.040(4) 0.003(3) 0.003(4) -0.018(4)
C23 0.051(6) 0.032(5) 0.028(5) 0 0 -0.001(4)
N3 0.064(4) 0.042(4) 0.061(4) -0.002(3) -0.003(3) 0.006(3)
C31 0.100(7) 0.047(5) 0.054(5) -0.008(4) -0.003(5) 0.012(5)
C32 0.108(8) 0.048(5) 0.042(5) 0.004(4) -0.006(5) 0.015(5)
C33 0.055(5) 0.042(4) 0.043(4) 0.002(4) 0.000(3) -0.002(3)
C34 0.112(8) 0.048(5) 0.042(5) 0.001(4) -0.007(5) 0.011(5)
C35 0.110(8) 0.052(5) 0.057(6) 0.010(4) -0.014(5) 0.014(5)
S 0.0496(12) 0.0701(15) 0.0564(13) 0.0148(10) 0.0064(9) 0.0252(11)
C1T 0.059(4) 0.069(4) 0.073(4) -0.021(4) -0.001(3) 0.007(3)

loop_
_atom_type_symbol
_atom_type_description
_atom_type_scat_dispersion_real
_atom_type_scat_dispersion_imag
_atom_type_scat_source
C C 0.0033 0.0016 'International Tables Vol C Tables 4.2.6.8 and 6.1.1.4'
H H 0 0 'International Tables Vol C Tables 4.2.6.8 and 6.1.1.4'
N N 0.0061 0.0033 'International Tables Vol C Tables 4.2.6.8 and 6.1.1.4'
O O 0.0106 0.006 'International Tables Vol C Tables 4.2.6.8 and 6.1.1.4'
F F 0.0171 0.0103 'International Tables Vol C Tables 4.2.6.8 and 6.1.1.4'
S S 0.1246 0.1234 'International Tables Vol C Tables 4.2.6.8 and 6.1.1.4'
Fe Fe 0.3463 0.8444 'International Tables Vol C Tables 4.2.6.8 and 6.1.1.4'

loop_
_geom_angle_atom_site_label_1
_geom_angle_atom_site_label_2
_geom_angle_atom_site_label_3
_geom_angle
_geom_angle_site_symmetry_1
_geom_angle_site_symmetry_3
O1W Fe O1W 176.6(3) 2_655 .
O1W Fe O1B 85.0(4) 2_655 2_655
O1W Fe O1B 94.9(4) . 2_655
O1W Fe O1B 94.9(4) 2_655 .
O1W Fe O1B 85.0(4) . .
O1B Fe O1B 176.6(8) 2_655 .
O1W Fe O1A 81.7(3) 2_655 .
O1W Fe O1A 98.4(3) . .
O1W Fe O1A 98.4(3) 2_655 2_655
O1W Fe O1A 81.7(3) . 2_655
O1A Fe O1A 175.6(5) . 2_655
O1W Fe N1 88.32(15) 2_655 .
O1W Fe N1 88.32(15) . .
O1B Fe N1 88.3(4) 2_655 .
O1B Fe N1 88.3(4) . .
O1A Fe N1 92.2(2) . .
O1A Fe N1 92.2(2) 2_655 .
O1W Fe N2 91.68(15) 2_655 .
O1W Fe N2 91.68(15) . .
O1B Fe N2 91.7(4) 2_655 .
O1B Fe N2 91.7(4) . .
O1A Fe N2 87.8(2) . .
O1A Fe N2 87.8(2) 2_655 .
N1 Fe N2 180 . .
Fe O1W H1W 116(7) . .
Fe O1W H2W 125(7) . .
H1W O1W H2W 116(10) . .
C11 N1 C11 115.6(8) 2_655 .
C11 N1 Fe 122.2(4) 2_655 .
C11 N1 Fe 122.2(4) . .
N1 C11 C12 124.2(7) . .
N1 C11 H11 122(8) . .
C12 C11 H11 113(8) . .
C11 C12 C13 120.5(7) . .
C11 C12 H12 121(8) . .
C13 C12 H12 119(8) . .
C12 C13 C12 115.0(9) . 2_655
C12 C13 C23 122.5(5) . 7_756
C12 C13 C23 122.5(5) 2_655 7_756
C21 N2 C21 116.5(9) . 2_655
C21 N2 Fe 121.8(4) . .
C21 N2 Fe 121.8(4) 2_655 .
N2 C21 C22 123.2(7) . .
N2 C21 H21 116(5) . .
C22 C21 H21 120(5) . .
C21 C22 C23 120.6(7) . .
C21 C22 H22 112(6) . .
C23 C22 H22 127(6) . .
C22 C23 C22 115.9(9) . 2_655
C22 C23 C13 122.1(5) . 7_755
C22 C23 C13 122.1(5) 2_655 7_755
C31 N3 C35 114.4(7) . .
N3 C31 C32 124.5(8) . .
N3 C31 H31 103(6) . .
C32 C31 H31 132(6) . .
C33 C32 C31 120.9(8) . .
C33 C32 H32 116(5) . .
C31 C32 H32 123(5) . .
C32 C33 C34 115.6(8) . .
C32 C33 C33 122.0(5) . 2_665
C34 C33 C33 122.3(5) . 2_665
C33 C34 C35 119.8(8) . .
C33 C34 H35 116(4) . .
C35 C34 H35 123(4) . .
N3 C35 C34 124.8(8) . .
N3 C35 H34 110(5) . .
C34 C35 H34 125(5) . .
O3B S O1B 121.6(7) . .
O2A S O1A 120.1(7) . .
O2A S O3A 108.3(7) . .
O1A S O3A 107.1(7) . .
O3B S O2B 110.8(7) . .
O1B S O2B 112.7(7) . .
O3B S C1T 106.8(7) . .
O1B S C1T 109.2(7) . .
O2A S C1T 116.2(6) . .
O1A S C1T 104.4(5) . .
O3A S C1T 98.2(6) . .
O2B S C1T 91.3(7) . .
F1A C1T F2A 108.6(10) . .
F3B C1T F2B 109.8(12) . .
F1A C1T F3A 109.0(10) . .
F2A C1T F3A 105.8(9) . .
F3B C1T F1B 98.6(11) . .
F2B C1T F1B 110.7(12) . .
F1A C1T S 117.1(8) . .
F2A C1T S 113.4(8) . .
F3B C1T S 120.3(8) . .
F2B C1T S 111.0(10) . .
F3A C1T S 102.1(7) . .
F1B C1T S 105.4(8) . .
S O1A Fe 151.5(7) . .
S O1B Fe 169.0(10) . .

loop_
_geom_bond_atom_site_label_1
_geom_bond_atom_site_label_2
_geom_bond_distance
_geom_bond_site_symmetry_2
Fe O1W 2.073(5) 2_655
Fe O1W 2.073(5) .
Fe O1B 2.094(8) 2_655
Fe O1B 2.094(8) .
Fe O1A 2.153(7) .
Fe O1A 2.153(7) 2_655
Fe N1 2.219(8) .
Fe N2 2.236(8) .
O1W H1W 0.82(6) .
O1W H2W 0.82(6) .
N1 C11 1.325(9) 2_655
N1 C11 1.325(9) .
C11 C12 1.367(11) .
C11 H11 0.71(9) .
C12 C13 1.385(9) .
C12 H12 0.70(9) .
C13 C12 1.385(9) 2_655
C13 C23 1.475(14) 7_756
N2 C21 1.334(9) .
N2 C21 1.335(9) 2_655
C21 C22 1.372(11) .
C21 H21 1.02(9) .
C22 C23 1.379(9) .
C22 H22 0.83(9) .
C23 C22 1.380(9) 2_655
C23 C13 1.476(14) 7_755
N3 C31 1.324(11) .
N3 C35 1.326(12) .
C31 C32 1.374(12) .
C31 H31 0.82(8) .
C32 C33 1.358(11) .
C32 H32 0.93(9) .
C33 C34 1.377(11) .
C33 C33 1.475(15) 2_665
C34 C35 1.378(13) .
C34 H35 1.05(9) .
C35 H34 0.96(9) .
S O3B 1.397(8) .
S O1B 1.400(8) .
S O2A 1.402(8) .
S O1A 1.431(6) .
S O3A 1.470(8) .
S O2B 1.470(8) .
S C1T 1.787(10) .
C1T F1A 1.260(11) .
C1T F2A 1.323(11) .
C1T F3B 1.324(12) .
C1T F2B 1.328(12) .
C1T F3A 1.355(10) .
C1T F1B 1.361(12) .
